data_1508813
loop_
_publ_author_name
'Fritz, Sven P.'
'West, Thomas H.'
'McGarrigle, Eoghan M.'
'Aggarwal, Varinder K.'

_publ_section_title
;
 Diastereoselective Synthesis of CF(3)-Substituted, Epoxide-Fused
 Heterocycles with \b-(Trifluoromethyl)vinylsulfonium Salts.
;
_journal_issue 24
_journal_name_full 'Organic letters'
_journal_page_first 6370
_journal_page_last 6373
_journal_paper_doi 10.1021/ol303200n
_journal_volume 14
_journal_year 2012
_chemical_absolute_configuration ad
_chemical_formula_moiety 'C13 H13 F3 N2 O5 S'
_chemical_formula_sum 'C13 H13 F3 N2 O5 S'
_chemical_formula_weight 366.31
_chemical_name_systematic
; 
 ? 
;
_space_group_IT_number 4
_space_group_name_H-M_alt 'P 1 21 1'
_symmetry_cell_setting monoclinic
_symmetry_space_group_name_Hall 'P 2yb'
_symmetry_space_group_name_H-M 'P 1 21 1'
_atom_sites_solution_hydrogens geom
_atom_sites_solution_primary direct
_atom_sites_solution_secondary difmap
_audit_creation_method SHELXL-97
_cell_angle_alpha 90.00
_cell_angle_beta 109.454(4)
_cell_angle_gamma 90.00
_cell_formula_units_Z 4
_cell_length_a 11.2358(9)
_cell_length_b 12.4002(10)
_cell_length_c 11.5916(9)
_cell_measurement_reflns_used 8270
_cell_measurement_temperature 100(2)
_cell_measurement_theta_max 27.18
_cell_measurement_theta_min 2.19
_cell_volume 1522.8(2)
_computing_cell_refinement 'Bruker Apex2'
_computing_data_collection 'Bruker Apex2'
_computing_data_reduction 'Bruker SAINT'
_computing_molecular_graphics 'Bruker ShelXTL'
_computing_publication_material 'Bruker ShelXTL'
_computing_structure_refinement 'SHELXL-97 (Sheldrick, 2008)'
_computing_structure_solution 'SHELXS-97 (Sheldrick, 2008)'
_diffrn_ambient_temperature 100(2)
_diffrn_measured_fraction_theta_full 0.996
_diffrn_measured_fraction_theta_max 0.996
_diffrn_measurement_device_type 'Bruker Apex II kappa CCD area detector'
_diffrn_measurement_method 'phi and omega scans'
_diffrn_radiation_monochromator graphite
_diffrn_radiation_source 'fine-focus sealed tube'
_diffrn_radiation_type MoK\a
_diffrn_radiation_wavelength 0.71073
_diffrn_reflns_av_R_equivalents 0.0432
_diffrn_reflns_av_sigmaI/netI 0.0445
_diffrn_reflns_limit_h_max 14
_diffrn_reflns_limit_h_min -14
_diffrn_reflns_limit_k_max 16
_diffrn_reflns_limit_k_min -16
_diffrn_reflns_limit_l_max 15
_diffrn_reflns_limit_l_min -15
_diffrn_reflns_number 25615
_diffrn_reflns_theta_full 27.66
_diffrn_reflns_theta_max 27.66
_diffrn_reflns_theta_min 1.86
_exptl_absorpt_coefficient_mu 0.275
_exptl_absorpt_correction_T_max 0.6468
_exptl_absorpt_correction_T_min 0.5621
_exptl_absorpt_correction_type multi-scan
_exptl_absorpt_process_details 'SADABS V2008/1'
_exptl_crystal_colour 'pale yellow'
_exptl_crystal_density_diffrn 1.598
_exptl_crystal_density_method 'not measured'
_exptl_crystal_description block
_exptl_crystal_F_000 752
_exptl_crystal_size_max 0.23
_exptl_crystal_size_mid 0.23
_exptl_crystal_size_min 0.17
_refine_diff_density_max 0.963
_refine_diff_density_min -0.289
_refine_diff_density_rms 0.061
_refine_ls_abs_structure_details 'Flack H D (1983), Acta Cryst. A39, 876-881'
_refine_ls_abs_structure_Flack 0.00(6)
_refine_ls_extinction_method none
_refine_ls_goodness_of_fit_ref 1.030
_refine_ls_hydrogen_treatment constr
_refine_ls_matrix_type full
_refine_ls_number_parameters 438
_refine_ls_number_reflns 7064
_refine_ls_number_restraints 1
_refine_ls_restrained_S_all 1.030
_refine_ls_R_factor_all 0.0455
_refine_ls_R_factor_gt 0.0401
_refine_ls_shift/su_max 0.000
_refine_ls_shift/su_mean 0.000
_refine_ls_structure_factor_coef Fsqd
_refine_ls_weighting_details 'calc w=1/[\s^2^(Fo^2^)+(0.0705P)^2^+0.0743P] where P=(Fo^2^+2Fc^2^)/3'
_refine_ls_weighting_scheme calc
_refine_ls_wR_factor_gt 0.1056
_refine_ls_wR_factor_ref 0.1095
_reflns_number_gt 6419
_reflns_number_total 7064
_reflns_threshold_expression >2sigma(I)
_cod_data_source_file ol303200n_si_003.cif
_cod_data_source_block sv432_f1_0m
_cod_database_code 1508813

loop_
_symmetry_equiv_pos_as_xyz
'x, y, z'
'-x, y+1/2, -z'

loop_
_atom_site_label
_atom_site_type_symbol
_atom_site_fract_x
_atom_site_fract_y
_atom_site_fract_z
_atom_site_U_iso_or_equiv
_atom_site_adp_type
_atom_site_occupancy
_atom_site_symmetry_multiplicity
_atom_site_calc_flag
_atom_site_refinement_flags
S1 S 0.22628(5) 0.29609(4) 0.30389(5) 0.01693(13) Uani 1 1 d .
N1 N 0.12547(18) 0.36651(16) 0.34911(17) 0.0159(4) Uani 1 1 d .
N2 N 0.0120(2) -0.14847(18) 0.1965(2) 0.0259(5) Uani 1 1 d .
O1 O -0.04180(16) 0.49097(15) 0.42567(16) 0.0217(4) Uani 1 1 d .
O2 O 0.23044(17) 0.33888(15) 0.19147(16) 0.0223(4) Uani 1 1 d .
O3 O 0.33875(15) 0.28559(15) 0.40760(16) 0.0235(4) Uani 1 1 d .
O4 O 0.0479(2) -0.21614(17) 0.27683(18) 0.0345(5) Uani 1 1 d .
O5 O -0.0653(2) -0.16548(18) 0.0961(2) 0.0399(5) Uani 1 1 d .
F1 F -0.17298(14) 0.45127(14) 0.12945(15) 0.0352(4) Uani 1 1 d .
F2 F -0.13105(16) 0.31701(15) 0.25369(16) 0.0400(5) Uani 1 1 d .
F3 F -0.06683(14) 0.31696(14) 0.09927(14) 0.0338(4) Uani 1 1 d .
C1 C 0.0362(2) 0.43826(19) 0.2599(2) 0.0163(4) Uani 1 1 d .
H1 H 0.0777 0.4683 0.2027 0.020 Uiso 1 1 calc R
C2 C 0.0107(2) 0.5278(2) 0.3349(2) 0.0189(5) Uani 1 1 d .
H2 H -0.0111 0.6012 0.2983 0.023 Uiso 1 1 calc R
C3 C 0.0928(2) 0.5167(2) 0.4614(2) 0.0183(5) Uani 1 1 d .
C4 C 0.1728(2) 0.41678(19) 0.4746(2) 0.0171(5) Uani 1 1 d .
H4 H 0.2633 0.4379 0.4943 0.020 Uiso 1 1 calc R
C5 C -0.0837(2) 0.3790(2) 0.1866(2) 0.0241(5) Uani 1 1 d .
C6 C 0.1386(2) 0.6080(2) 0.5493(2) 0.0255(5) Uani 1 1 d .
H6A H 0.2194 0.6343 0.5453 0.038 Uiso 1 1 calc R
H6B H 0.1499 0.5830 0.6325 0.038 Uiso 1 1 calc R
H6C H 0.0766 0.6666 0.5278 0.038 Uiso 1 1 calc R
C7 C 0.1603(3) 0.3399(2) 0.5718(2) 0.0270(6) Uani 1 1 d .
H7A H 0.1940 0.3741 0.6523 0.040 Uiso 1 1 calc R
H7B H 0.2077 0.2737 0.5708 0.040 Uiso 1 1 calc R
H7C H 0.0711 0.3221 0.5548 0.040 Uiso 1 1 calc R
C8 C 0.1600(2) 0.16514(19) 0.2711(2) 0.0172(5) Uani 1 1 d .
C9 C 0.1690(3) 0.0952(2) 0.3676(2) 0.0224(5) Uani 1 1 d .
H9 H 0.2066 0.1188 0.4497 0.027 Uiso 1 1 calc R
C10 C 0.1227(2) -0.0092(2) 0.3435(2) 0.0219(5) Uani 1 1 d .
H10 H 0.1307 -0.0589 0.4080 0.026 Uiso 1 1 calc R
C11 C 0.0648(2) -0.0388(2) 0.2226(2) 0.0188(5) Uani 1 1 d .
C12 C 0.0540(2) 0.0294(2) 0.1256(2) 0.0212(5) Uani 1 1 d .
H12 H 0.0135 0.0062 0.0438 0.025 Uiso 1 1 calc R
C13 C 0.1038(2) 0.1329(2) 0.1503(2) 0.0208(5) Uani 1 1 d .
H13 H 0.0995 0.1810 0.0852 0.025 Uiso 1 1 calc R
S2 S 0.28595(5) 0.61402(4) 0.21156(5) 0.01613(12) Uani 1 1 d .
N3 N 0.38912(19) 0.55774(18) 0.15796(18) 0.0180(4) Uani 1 1 d .
N4 N 0.4613(2) 1.06916(17) 0.29942(19) 0.0201(4) Uani 1 1 d .
O6 O 0.56204(18) 0.42433(16) 0.08750(17) 0.0265(4) Uani 1 1 d .
O7 O 0.29406(17) 0.56911(15) 0.32838(15) 0.0209(4) Uani 1 1 d .
O8 O 0.16714(15) 0.61319(16) 0.11418(15) 0.0207(3) Uani 1 1 d .
O9 O 0.53467(19) 1.09289(15) 0.40138(17) 0.0314(4) Uani 1 1 d .
O10 O 0.41908(18) 1.13327(14) 0.21538(17) 0.0258(4) Uani 1 1 d .
F4 F 0.3299(2) 0.4665(2) -0.15154(16) 0.0543(6) Uani 1 1 d .
F5 F 0.43956(18) 0.60003(18) -0.05465(17) 0.0477(5) Uani 1 1 d .
F6 F 0.23899(17) 0.60526(18) -0.10511(15) 0.0439(5) Uani 1 1 d .
C14 C 0.3437(2) 0.4842(2) 0.0517(2) 0.0215(5) Uani 1 1 d .
H14 H 0.2578 0.4569 0.0446 0.026 Uiso 1 1 calc R
C15 C 0.4372(3) 0.3920(2) 0.0850(3) 0.0268(6) Uani 1 1 d .
H15 H 0.4076 0.3164 0.0625 0.032 Uiso 1 1 calc R
C16 C 0.5362(2) 0.4139(2) 0.2015(2) 0.0236(5) Uani 1 1 d .
C17 C 0.5119(2) 0.5214(2) 0.2501(2) 0.0273(6) Uani 1 1 d .
H17 H 0.5017 0.5118 0.3319 0.033 Uiso 1 1 calc R
C18 C 0.3379(3) 0.5416(3) -0.0638(2) 0.0325(7) Uani 1 1 d .
C19 C 0.6110(3) 0.3324(2) 0.2938(3) 0.0303(6) Uani 1 1 d .
H19A H 0.6284 0.2693 0.2510 0.046 Uiso 1 1 calc R
H19B H 0.5624 0.3100 0.3460 0.046 Uiso 1 1 calc R
H19C H 0.6909 0.3647 0.3445 0.046 Uiso 1 1 calc R
C20 C 0.6208(3) 0.6025(3) 0.2603(4) 0.0482(9) Uani 1 1 d .
H20A H 0.6356 0.6064 0.1817 0.072 Uiso 1 1 calc R
H20B H 0.6979 0.5782 0.3240 0.072 Uiso 1 1 calc R
H20C H 0.5973 0.6741 0.2815 0.072 Uiso 1 1 calc R
C21 C 0.3406(2) 0.74838(19) 0.2387(2) 0.0172(5) Uani 1 1 d .
C22 C 0.3960(2) 0.7837(2) 0.3583(2) 0.0196(5) Uani 1 1 d .
H22 H 0.4048 0.7365 0.4251 0.024 Uiso 1 1 calc R
C23 C 0.4386(2) 0.8898(2) 0.3781(2) 0.0192(5) Uani 1 1 d .
H23 H 0.4794 0.9160 0.4587 0.023 Uiso 1 1 calc R
C24 C 0.4200(2) 0.9558(2) 0.2784(2) 0.0167(5) Uani 1 1 d .
C25 C 0.3647(2) 0.9217(2) 0.1583(2) 0.0190(5) Uani 1 1 d .
H25 H 0.3542 0.9697 0.0917 0.023 Uiso 1 1 calc R
C26 C 0.3253(2) 0.8156(2) 0.1387(2) 0.0197(5) Uani 1 1 d .
H26 H 0.2883 0.7889 0.0578 0.024 Uiso 1 1 calc R

loop_
_atom_site_aniso_label
_atom_site_aniso_U_11
_atom_site_aniso_U_22
_atom_site_aniso_U_33
_atom_site_aniso_U_23
_atom_site_aniso_U_13
_atom_site_aniso_U_12
S1 0.0149(2) 0.0179(3) 0.0188(3) -0.0035(2) 0.0067(2) -0.0014(2)
N1 0.0153(9) 0.0192(10) 0.0124(9) -0.0017(7) 0.0035(7) 0.0019(8)
N2 0.0267(11) 0.0220(11) 0.0336(13) -0.0047(10) 0.0163(10) -0.0029(9)
O1 0.0174(8) 0.0276(9) 0.0226(8) -0.0005(7) 0.0099(7) 0.0002(7)
O2 0.0257(9) 0.0212(8) 0.0253(9) -0.0008(7) 0.0156(8) -0.0031(7)
O3 0.0141(7) 0.0265(9) 0.0273(9) -0.0067(8) 0.0034(7) 0.0009(7)
O4 0.0534(13) 0.0207(10) 0.0368(11) 0.0028(9) 0.0249(10) -0.0017(9)
O5 0.0401(12) 0.0277(10) 0.0447(13) -0.0062(10) 0.0047(10) -0.0095(10)
F1 0.0179(7) 0.0391(9) 0.0376(9) -0.0102(7) -0.0055(6) 0.0082(7)
F2 0.0316(9) 0.0452(12) 0.0423(10) -0.0040(8) 0.0114(8) -0.0222(8)
F3 0.0219(7) 0.0421(10) 0.0299(8) -0.0197(7) -0.0011(6) 0.0025(7)
C1 0.0151(10) 0.0193(11) 0.0136(10) 0.0008(8) 0.0033(9) -0.0003(9)
C2 0.0169(11) 0.0192(11) 0.0200(11) -0.0012(9) 0.0051(9) -0.0015(9)
C3 0.0171(11) 0.0205(11) 0.0183(11) -0.0031(9) 0.0070(9) -0.0008(9)
C4 0.0167(11) 0.0181(11) 0.0141(10) -0.0036(9) 0.0021(9) 0.0010(9)
C5 0.0169(11) 0.0298(13) 0.0236(12) -0.0048(10) 0.0043(10) 0.0008(10)
C6 0.0279(13) 0.0202(11) 0.0263(12) -0.0060(10) 0.0062(10) -0.0001(11)
C7 0.0405(15) 0.0238(12) 0.0161(11) 0.0014(10) 0.0089(11) 0.0031(11)
C8 0.0155(11) 0.0178(11) 0.0194(11) -0.0002(9) 0.0073(9) 0.0006(9)
C9 0.0290(13) 0.0243(14) 0.0146(11) -0.0019(9) 0.0080(9) 0.0021(10)
C10 0.0288(13) 0.0195(12) 0.0217(12) 0.0019(9) 0.0141(11) -0.0006(10)
C11 0.0184(11) 0.0180(12) 0.0232(12) -0.0017(9) 0.0111(10) -0.0016(9)
C12 0.0211(11) 0.0223(12) 0.0164(11) -0.0022(9) 0.0013(9) 0.0011(10)
C13 0.0245(12) 0.0199(13) 0.0180(11) -0.0015(9) 0.0071(10) -0.0010(10)
S2 0.0148(2) 0.0184(3) 0.0156(3) -0.0008(2) 0.0056(2) -0.0017(2)
N3 0.0147(9) 0.0235(11) 0.0148(9) -0.0037(8) 0.0038(8) -0.0002(8)
N4 0.0190(10) 0.0189(10) 0.0232(10) -0.0028(8) 0.0079(8) -0.0001(8)
O6 0.0229(9) 0.0355(10) 0.0269(9) -0.0037(8) 0.0160(8) -0.0020(8)
O7 0.0244(9) 0.0217(8) 0.0186(8) -0.0001(7) 0.0096(7) -0.0028(7)
O8 0.0162(8) 0.0255(8) 0.0198(8) -0.0037(8) 0.0052(6) -0.0012(7)
O9 0.0346(11) 0.0238(10) 0.0254(9) -0.0055(8) -0.0042(8) -0.0013(8)
O10 0.0317(10) 0.0197(9) 0.0263(9) 0.0028(7) 0.0101(8) -0.0001(7)
F4 0.0678(14) 0.0727(14) 0.0213(8) -0.0074(9) 0.0133(9) 0.0136(12)
F5 0.0427(11) 0.0639(13) 0.0419(10) 0.0220(10) 0.0215(9) -0.0033(10)
F6 0.0415(10) 0.0607(12) 0.0297(9) 0.0163(9) 0.0120(8) 0.0132(10)
C14 0.0193(11) 0.0275(13) 0.0187(11) -0.0046(10) 0.0075(10) -0.0056(10)
C15 0.0253(13) 0.0227(12) 0.0399(15) -0.0085(11) 0.0209(12) -0.0051(10)
C16 0.0237(12) 0.0271(13) 0.0257(13) 0.0053(10) 0.0156(10) 0.0023(10)
C17 0.0220(12) 0.0376(15) 0.0197(12) -0.0018(11) 0.0035(10) 0.0067(11)
C18 0.0295(14) 0.0527(19) 0.0160(12) -0.0002(12) 0.0085(11) 0.0018(13)
C19 0.0261(13) 0.0323(13) 0.0324(14) 0.0027(12) 0.0095(11) 0.0026(12)
C20 0.0215(14) 0.0290(16) 0.074(2) -0.0181(17) -0.0108(14) -0.0025(13)
C21 0.0164(10) 0.0176(11) 0.0172(11) -0.0008(9) 0.0049(9) -0.0007(9)
C22 0.0225(11) 0.0202(12) 0.0148(10) 0.0008(9) 0.0044(9) 0.0020(10)
C23 0.0210(12) 0.0208(12) 0.0133(10) -0.0020(9) 0.0021(9) 0.0030(9)
C24 0.0122(10) 0.0160(11) 0.0212(11) -0.0015(9) 0.0045(9) 0.0022(8)
C25 0.0186(11) 0.0236(13) 0.0165(11) 0.0017(9) 0.0079(9) 0.0005(9)
C26 0.0200(11) 0.0211(13) 0.0159(11) -0.0012(9) 0.0033(9) -0.0015(9)

loop_
_atom_type_symbol
_atom_type_description
_atom_type_scat_dispersion_real
_atom_type_scat_dispersion_imag
_atom_type_scat_source
C C 0.0033 0.0016 'International Tables Vol C Tables 4.2.6.8 and 6.1.1.4'
H H 0.0000 0.0000 'International Tables Vol C Tables 4.2.6.8 and 6.1.1.4'
N N 0.0061 0.0033 'International Tables Vol C Tables 4.2.6.8 and 6.1.1.4'
O O 0.0106 0.0060 'International Tables Vol C Tables 4.2.6.8 and 6.1.1.4'
F F 0.0171 0.0103 'International Tables Vol C Tables 4.2.6.8 and 6.1.1.4'
S S 0.1246 0.1234 'International Tables Vol C Tables 4.2.6.8 and 6.1.1.4'

loop_
_geom_angle_atom_site_label_1
_geom_angle_atom_site_label_2
_geom_angle_atom_site_label_3
_geom_angle
O2 S1 O3 120.96(11)
O2 S1 N1 109.24(11)
O3 S1 N1 106.81(10)
O2 S1 C8 106.54(11)
O3 S1 C8 106.69(11)
N1 S1 C8 105.61(10)
C1 N1 C4 111.49(18)
C1 N1 S1 118.37(15)
C4 N1 S1 117.85(15)
O5 N2 O4 124.2(2)
O5 N2 C11 117.8(2)
O4 N2 C11 118.0(2)
C2 O1 C3 60.13(14)
N1 C1 C2 104.91(18)
N1 C1 C5 111.6(2)
C2 C1 C5 112.13(19)
O1 C2 C3 60.72(14)
O1 C2 C1 113.20(19)
C3 C2 C1 109.6(2)
C2 C3 O1 59.14(14)
C2 C3 C6 125.0(2)
O1 C3 C6 116.51(19)
C2 C3 C4 109.68(19)
O1 C3 C4 111.98(19)
C6 C3 C4 119.6(2)
N1 C4 C3 103.56(18)
N1 C4 C7 111.47(19)
C3 C4 C7 113.1(2)
F2 C5 F3 107.3(2)
F2 C5 F1 107.3(2)
F3 C5 F1 106.3(2)
F2 C5 C1 114.0(2)
F3 C5 C1 112.3(2)
F1 C5 C1 109.3(2)
C13 C8 C9 121.2(2)
C13 C8 S1 119.79(18)
C9 C8 S1 119.01(18)
C10 C9 C8 119.8(2)
C11 C10 C9 118.0(2)
C12 C11 C10 123.2(2)
C12 C11 N2 118.6(2)
C10 C11 N2 118.3(2)
C11 C12 C13 118.6(2)
C8 C13 C12 119.3(2)
O8 S2 O7 119.29(10)
O8 S2 N3 106.78(10)
O7 S2 N3 111.11(11)
O8 S2 C21 108.92(11)
O7 S2 C21 106.74(11)
N3 S2 C21 102.75(11)
C14 N3 C17 112.8(2)
C14 N3 S2 119.04(16)
C17 N3 S2 117.03(15)
O10 N4 O9 124.6(2)
O10 N4 C24 118.0(2)
O9 N4 C24 117.4(2)
C16 O6 C15 60.50(17)
N3 C14 C18 110.6(2)
N3 C14 C15 103.6(2)
C18 C14 C15 114.0(2)
O6 C15 C16 59.76(16)
O6 C15 C14 112.4(2)
C16 C15 C14 110.2(2)
O6 C16 C15 59.73(16)
O6 C16 C19 118.2(2)
C15 C16 C19 127.2(2)
O6 C16 C17 112.2(2)
C15 C16 C17 109.4(2)
C19 C16 C17 117.1(2)
N3 C17 C16 103.7(2)
N3 C17 C20 111.8(2)
C16 C17 C20 111.4(2)
F6 C18 F5 107.5(3)
F6 C18 F4 107.5(2)
F5 C18 F4 105.9(2)
F6 C18 C14 113.0(2)
F5 C18 C14 114.1(2)
F4 C18 C14 108.4(3)
C22 C21 C26 122.2(2)
C22 C21 S2 119.26(18)
C26 C21 S2 118.53(18)
C21 C22 C23 118.6(2)
C24 C23 C22 118.4(2)
C23 C24 C25 123.7(2)
C23 C24 N4 118.5(2)
C25 C24 N4 117.9(2)
C26 C25 C24 117.8(2)
C25 C26 C21 119.3(2)

loop_
_geom_bond_atom_site_label_1
_geom_bond_atom_site_label_2
_geom_bond_distance
S1 O2 1.4221(18)
S1 O3 1.4308(17)
S1 N1 1.648(2)
S1 C8 1.774(2)
N1 C1 1.475(3)
N1 C4 1.508(3)
N2 O5 1.217(3)
N2 O4 1.218(3)
N2 C11 1.475(3)
O1 C2 1.441(3)
O1 C3 1.464(3)
F1 C5 1.344(3)
F2 C5 1.324(3)
F3 C5 1.335(3)
C1 C2 1.496(3)
C1 C5 1.521(3)
C2 C3 1.456(3)
C3 C6 1.495(3)
C3 C4 1.508(3)
C4 C7 1.517(3)
C8 C13 1.390(3)
C8 C9 1.393(3)
C9 C10 1.388(4)
C10 C11 1.383(3)
C11 C12 1.379(3)
C12 C13 1.391(4)
S2 O8 1.4327(17)
S2 O7 1.4386(17)
S2 N3 1.642(2)
S2 C21 1.767(2)
N3 C14 1.480(3)
N3 C17 1.505(3)
N4 O10 1.224(3)
N4 O9 1.230(3)
N4 C24 1.475(3)
O6 C16 1.451(3)
O6 C15 1.450(3)
F4 C18 1.360(4)
F5 C18 1.327(4)
F6 C18 1.317(4)
C14 C18 1.498(4)
C14 C15 1.513(4)
C15 C16 1.461(4)
C16 C19 1.508(4)
C16 C17 1.507(4)
C17 C20 1.557(4)
C21 C22 1.388(3)
C21 C26 1.391(3)
C22 C23 1.393(4)
C23 C24 1.374(3)
C24 C25 1.388(3)
C25 C26 1.382(4)

loop_
_geom_torsion_atom_site_label_1
_geom_torsion_atom_site_label_2
_geom_torsion_atom_site_label_3
_geom_torsion_atom_site_label_4
_geom_torsion
O2 S1 N1 C1 15.1(2)
O3 S1 N1 C1 147.51(17)
C8 S1 N1 C1 -99.17(18)
O2 S1 N1 C4 -124.05(17)
O3 S1 N1 C4 8.4(2)
C8 S1 N1 C4 121.71(17)
C4 N1 C1 C2 -9.1(2)
S1 N1 C1 C2 -150.69(16)
C4 N1 C1 C5 -130.8(2)
S1 N1 C1 C5 87.6(2)
C3 O1 C2 C1 100.2(2)
N1 C1 C2 O1 -59.0(2)
C5 C1 C2 O1 62.3(3)
N1 C1 C2 C3 6.6(2)
C5 C1 C2 C3 128.0(2)
C1 C2 C3 O1 -106.3(2)
O1 C2 C3 C6 -102.5(3)
C1 C2 C3 C6 151.3(2)
O1 C2 C3 C4 104.4(2)
C1 C2 C3 C4 -1.8(3)
C2 O1 C3 C6 116.7(2)
C2 O1 C3 C4 -100.5(2)
C1 N1 C4 C3 8.0(2)
S1 N1 C4 C3 149.79(16)
C1 N1 C4 C7 130.0(2)
S1 N1 C4 C7 -88.3(2)
C2 C3 C4 N1 -3.6(2)
O1 C3 C4 N1 60.1(2)
C6 C3 C4 N1 -158.4(2)
C2 C3 C4 C7 -124.5(2)
O1 C3 C4 C7 -60.8(3)
C6 C3 C4 C7 80.8(3)
N1 C1 C5 F2 45.0(3)
C2 C1 C5 F2 -72.4(3)
N1 C1 C5 F3 -77.2(3)
C2 C1 C5 F3 165.4(2)
N1 C1 C5 F1 165.05(18)
C2 C1 C5 F1 47.7(3)
O2 S1 C8 C13 -11.5(2)
O3 S1 C8 C13 -142.03(19)
N1 S1 C8 C13 104.6(2)
O2 S1 C8 C9 166.39(19)
O3 S1 C8 C9 35.9(2)
N1 S1 C8 C9 -77.5(2)
C13 C8 C9 C10 0.8(4)
S1 C8 C9 C10 -177.1(2)
C8 C9 C10 C11 -2.2(4)
C9 C10 C11 C12 1.8(4)
C9 C10 C11 N2 -178.1(2)
O5 N2 C11 C12 -18.3(3)
O4 N2 C11 C12 162.0(2)
O5 N2 C11 C10 161.6(2)
O4 N2 C11 C10 -18.1(3)
C10 C11 C12 C13 0.1(4)
N2 C11 C12 C13 180.0(2)
C9 C8 C13 C12 1.0(4)
S1 C8 C13 C12 178.93(19)
C11 C12 C13 C8 -1.5(4)
O8 S2 N3 C14 -22.6(2)
O7 S2 N3 C14 109.05(19)
C21 S2 N3 C14 -137.12(19)
O8 S2 N3 C17 -163.82(18)
O7 S2 N3 C17 -32.2(2)
C21 S2 N3 C17 81.6(2)
C17 N3 C14 C18 -117.4(2)
S2 N3 C14 C18 99.8(2)
C17 N3 C14 C15 5.2(3)
S2 N3 C14 C15 -137.64(18)
C16 O6 C15 C14 101.1(2)
N3 C14 C15 O6 -67.8(3)
C18 C14 C15 O6 52.5(3)
N3 C14 C15 C16 -3.2(3)
C18 C14 C15 C16 117.1(2)
C15 O6 C16 C19 118.7(3)
C15 O6 C16 C17 -100.3(2)
C14 C15 C16 O6 -104.8(2)
O6 C15 C16 C19 -104.1(3)
C14 C15 C16 C19 151.1(2)
O6 C15 C16 C17 104.9(2)
C14 C15 C16 C17 0.1(3)
C14 N3 C17 C16 -5.1(3)
S2 N3 C17 C16 138.49(17)
C14 N3 C17 C20 115.0(3)
S2 N3 C17 C20 -101.4(2)
O6 C16 C17 N3 67.2(3)
C15 C16 C17 N3 2.9(3)
C19 C16 C17 N3 -151.3(2)
O6 C16 C17 C20 -53.2(3)
C15 C16 C17 C20 -117.5(3)
C19 C16 C17 C20 88.3(3)
N3 C14 C18 F6 -77.4(3)
C15 C14 C18 F6 166.3(2)
N3 C14 C18 F5 45.8(3)
C15 C14 C18 F5 -70.4(3)
N3 C14 C18 F4 163.6(2)
C15 C14 C18 F4 47.3(3)
O8 S2 C21 C22 138.83(19)
O7 S2 C21 C22 8.8(2)
N3 S2 C21 C22 -108.2(2)
O8 S2 C21 C26 -40.6(2)
O7 S2 C21 C26 -170.63(19)
N3 S2 C21 C26 72.4(2)
C26 C21 C22 C23 -0.6(4)
S2 C21 C22 C23 -179.96(18)
C21 C22 C23 C24 2.1(3)
C22 C23 C24 C25 -2.1(4)
C22 C23 C24 N4 178.1(2)
O10 N4 C24 C23 -163.0(2)
O9 N4 C24 C23 15.9(3)
O10 N4 C24 C25 17.2(3)
O9 N4 C24 C25 -163.9(2)
C23 C24 C25 C26 0.6(4)
N4 C24 C25 C26 -179.6(2)
C24 C25 C26 C21 1.0(3)
C22 C21 C26 C25 -1.0(4)
S2 C21 C26 C25 178.40(19)
